data_7024252
loop_
_publ_author_name
'Woollard-Shore, John G'
'Holland, Jason P.'
'Jones, Michael W.'
'Dilworth, Jonathan R.'

_publ_section_title
;
 Nitrite reduction by copper complexes.
;
_journal_issue 6
_journal_name_full 'Dalton transactions (Cambridge, England : 2003)'
_journal_page_first 1576
_journal_page_last 1585
_journal_paper_doi 10.1039/b913463h
_journal_volume 39
_journal_year 2010
_chemical_compound_source
;
synthesis as described
;
_chemical_formula_moiety ' C24 H21 Cu N8 O2, 2( C2 H3 N ), N O2 '
_chemical_formula_sum 'C28 H27 Cu N11 O4'
_chemical_formula_weight 645.14
_chemical_melting_point ?
_chemical_name_systematic
;
?
;
_space_group_IT_number 2
_symmetry_cell_setting triclinic
_symmetry_space_group_name_Hall '-P 1'
_symmetry_space_group_name_H-M 'P -1'
_atom_sites_solution_hydrogens geom
_atom_sites_solution_primary direct
_cell_angle_alpha 71.7144(10)
_cell_angle_beta 89.4148(9)
_cell_angle_gamma 79.4600(11)
_cell_formula_units_Z 2
_cell_length_a 9.2603(2)
_cell_length_b 10.5430(2)
_cell_length_c 16.2011(4)
_cell_measurement_reflns_used 17156
_cell_measurement_temperature 150
_cell_measurement_theta_max 28
_cell_measurement_theta_min 5
_cell_volume 1474.64(6)
_computing_cell_refinement
;
KappaCCD software 'DENZO' (Otwinowski & Minor, 1996)
;
_computing_data_collection
;
KappaCCD software 'Collect' (Nonius, 2000)
;
_computing_data_reduction
;
KappaCCD software 'DENZO' (Otwinowski & Minor, 1996)
;
_computing_publication_material
;
CRYSTALS (Watkin et al, 2001)
;
_computing_structure_refinement
;
CRYSTALS (Watkin et al, 2001)
;
_computing_structure_solution 'SIR92 (Giacovazzo et al, 1992)'
_diffrn_ambient_temperature 150
_diffrn_measured_fraction_theta_full 0.998
_diffrn_measured_fraction_theta_max 0.998
_diffrn_measurement_device_type
;
Nonius KappaCCD
;
_diffrn_measurement_method \w
_diffrn_radiation_monochromator graphite
_diffrn_radiation_type 'Mo K\a'
_diffrn_radiation_wavelength 0.71073
_diffrn_reflns_av_R_equivalents 0.041
_diffrn_reflns_limit_h_max 11
_diffrn_reflns_limit_h_min -11
_diffrn_reflns_limit_k_max 13
_diffrn_reflns_limit_k_min -13
_diffrn_reflns_limit_l_max 20
_diffrn_reflns_limit_l_min -20
_diffrn_reflns_number 17156
_diffrn_reflns_theta_full 27.407
_diffrn_reflns_theta_max 27.407
_diffrn_reflns_theta_min 5.094
_diffrn_standards_decay_% 0.00
_diffrn_standards_interval_count 0
_diffrn_standards_interval_time 0
_diffrn_standards_number 0
_exptl_absorpt_coefficient_mu 0.795
_exptl_absorpt_correction_T_max 0.92
_exptl_absorpt_correction_T_min 0.74
_exptl_absorpt_correction_type multi-scan
_exptl_absorpt_process_details
;
Denzo/Scalepack (Otwinowski & Minor, 1996)
;
_exptl_crystal_colour ' brown-green '
_exptl_crystal_density_diffrn 1.453
_exptl_crystal_density_meas ?
_exptl_crystal_description ' plate '
_exptl_crystal_F_000 666
_exptl_crystal_size_max 0.38
_exptl_crystal_size_mid 0.30
_exptl_crystal_size_min 0.10
_exptl_crystal_thermal_history
;
The material was crystallised at ambient temperature. A suitable crystal
was cooled rapidly to 150K for single-crystal X-ray diffraction analysis.
;
_refine_diff_density_max 0.62
_refine_diff_density_min -0.49
_refine_ls_extinction_method None
_refine_ls_goodness_of_fit_ref 1.1222
_refine_ls_hydrogen_treatment mixed
_refine_ls_matrix_type full
_refine_ls_number_parameters 437
_refine_ls_number_reflns 3808
_refine_ls_number_restraints 8
_refine_ls_R_factor_all 0.0819
_refine_ls_R_factor_gt 0.0416
_refine_ls_shift/su_max 0.015964
_refine_ls_structure_factor_coef F
_refine_ls_weighting_details
;
Method, part 1, Chebychev polynomial, (Watkin, 1994, Prince, 1982)
[weight] = 1.0/[A~0~*T~0~(x)+A~1~*T~1~(x) ... +A~n-1~]*T~n-1~(x)]
where A~i~ are the Chebychev coefficients listed below and x= Fcalc/Fmax
Method = Robust Weighting (Prince, 1982)
W = [weight] * [1-(deltaF/6*sigmaF)^2^]^2^
A~i~ are:
0.604 0.268 0.317
;
_refine_ls_weighting_scheme calc
_refine_ls_wR_factor_all 0.0781
_refine_ls_wR_factor_gt 0.0478
_refine_ls_wR_factor_ref 0.0478
_reflns_limit_h_max 11
_reflns_limit_h_min -11
_reflns_limit_k_max 13
_reflns_limit_k_min -12
_reflns_limit_l_max 20
_reflns_limit_l_min 0
_reflns_number_gt 3808
_reflns_number_total 6624
_reflns_threshold_expression I>3.00u(I)
_cod_data_source_file b913463h.txt
_cod_data_source_block complex19
_cod_depositor_comments
;
The following automatic conversions were performed:
'_atom_site_refinement_disorder_assembly' tag replaced with
'_atom_site_disorder_assembly'.

'_atom_site_refinement_disorder_group'
tag replaced with '_atom_site_disorder_group'.

Automatic conversion script
Id: cif_correct_tags 1440 2010-10-19 06:21:57Z saulius 

The following automatic conversions were performed:

'_chemical_melting_point' value 'not measured' was changed to '?' -
the value is undefined or not given.

'_symmetry_cell_setting' value
'Triclinic' changed to 'triclinic' according to
/home/saulius/struct/CIF-dictionaries/cif_core.dic dictionary named
'cif_core.dic' version 2.4.2 from 2011-04-26.

Automatic conversion script
Id: cif_fix_values 1891 2012-01-12 08:04:46Z andrius 

The following automatic conversions were performed:

'_exptl_crystal_density_meas' value 'not measured' was changed to '?'
- the value is perceived as not measured.

Automatic conversion script
Id: cif_fix_values 3008 2015-01-20 13:52:24Z robertas 
;
_cod_original_sg_symbol_H-M 'P -1 '
_cod_original_formula_sum ' C28 H27 Cu N11 O4 '
_cod_database_code 7024252

loop_
_symmetry_equiv_pos_as_xyz
x,y,z
-x,-y,-z

loop_
_atom_site_label
_atom_site_type_symbol
_atom_site_fract_x
_atom_site_fract_y
_atom_site_fract_z
_atom_site_U_iso_or_equiv
_atom_site_occupancy
_atom_site_adp_type
_atom_site_refinement_flags_posn
_atom_site_refinement_flags_adp
_atom_site_refinement_flags_occupancy
_atom_site_disorder_assembly
_atom_site_disorder_group
Cu1 Cu 0.24571(5) 0.62283(4) 0.23548(3) 0.0407 1.0000 Uani . U . . .
N1 N 0.4444(3) 0.5790(2) 0.17129(16) 0.0342 1.0000 Uani . . . . .
C1 C 0.4395(3) 0.7000(3) 0.0925(2) 0.0364 1.0000 Uani . . . . .
C2 C 0.2828(3) 0.7465(3) 0.05888(19) 0.0307 1.0000 Uani . . . . .
N2 N 0.1731(3) 0.7198(2) 0.11036(16) 0.0326 1.0000 Uani . . . . .
C3 C 0.0450(3) 0.7815(3) 0.05720(19) 0.0306 1.0000 Uani . . . . .
C4 C -0.1034(4) 0.7897(3) 0.0746(2) 0.0373 1.0000 Uani . . . . .
C5 C -0.2042(3) 0.8600(3) 0.0053(2) 0.0398 1.0000 Uani . . . . .
C6 C -0.1611(4) 0.9207(3) -0.0782(2) 0.0403 1.0000 Uani . . . . .
C7 C -0.0144(4) 0.9150(3) -0.09644(19) 0.0359 1.0000 Uani . . . . .
C8 C 0.0866(3) 0.8441(3) -0.02730(19) 0.0307 1.0000 Uani . . . . .
N3 N 0.2393(3) 0.8194(2) -0.02316(17) 0.0307 1.0000 Uani . . . . .
C9 C 0.4388(3) 0.4548(3) 0.14667(18) 0.0305 1.0000 Uani . . . . .
C10 C 0.3608(3) 0.3631(3) 0.21363(18) 0.0307 1.0000 Uani . . . . .
N4 N 0.2637(3) 0.4088(2) 0.26306(15) 0.0330 1.0000 Uani . . . . .
C11 C 0.2095(3) 0.2951(3) 0.31312(19) 0.0361 1.0000 Uani . . . . .
C12 C 0.1040(4) 0.2828(4) 0.3758(2) 0.0451 1.0000 Uani . . . . .
C13 C 0.0707(4) 0.1540(4) 0.4127(3) 0.0581 1.0000 Uani . . . . .
C14 C 0.1377(5) 0.0418(4) 0.3884(3) 0.0627 1.0000 Uani . . . . .
C15 C 0.2427(4) 0.0523(3) 0.3265(2) 0.0515 1.0000 Uani . . . . .
C16 C 0.2776(3) 0.1797(3) 0.2903(2) 0.0378 1.0000 Uani . . . . .
N5 N 0.3745(3) 0.2282(3) 0.22742(17) 0.0357 1.0000 Uani . . . . .
C17 C 0.5764(4) 0.5595(3) 0.2286(2) 0.0440 1.0000 Uani . . . . .
C18 C 0.5295(4) 0.6116(3) 0.3020(2) 0.0444 1.0000 Uani . . . . .
N6 N 0.3918(4) 0.6298(2) 0.32450(17) 0.0441 1.0000 Uani . . . . .
C19 C 0.3971(5) 0.6632(3) 0.4018(2) 0.0485 1.0000 Uani . . . . .
C20 C 0.2858(5) 0.6843(3) 0.4572(2) 0.0583 1.0000 Uani . . . . .
C21 C 0.3291(6) 0.7107(4) 0.5317(2) 0.0690 1.0000 Uani . . . . .
C22 C 0.4727(6) 0.7169(4) 0.5493(3) 0.0763 1.0000 Uani . . . . .
C23 C 0.5833(6) 0.6948(4) 0.4950(3) 0.0652 1.0000 Uani . . . . .
C24 C 0.5421(5) 0.6666(3) 0.4215(2) 0.0531 1.0000 Uani . . . . .
N7 N 0.6246(5) 0.6332(3) 0.3564(2) 0.0512 1.0000 Uani . . . . .
N8 N 0.0516(11) 0.6727(7) 0.2856(5) 0.0478 0.651(8) Uani D U P 1 1
O1 O -0.0546(9) 0.6021(9) 0.2958(7) 0.0624 0.651(8) Uani D U P 1 1
O2 O 0.0146(6) 0.7802(5) 0.3001(3) 0.0824 0.651(8) Uani D U P 1 1
O11 O 0.1029(11) 0.7042(17) 0.2920(8) 0.0798 0.349(8) Uani . U P 1 2
N18 N -0.016(2) 0.643(2) 0.2999(13) 0.0538 0.349(8) Uani . U P 1 2
O12 O -0.1093(9) 0.6702(12) 0.3480(7) 0.0821 0.349(8) Uani . U P 1 2
N9 N 0.5591(3) -0.0333(3) 0.14818(19) 0.0450 1.0000 Uani . . . . .
O3 O 0.5652(3) 0.0895(2) 0.14034(15) 0.0428 1.0000 Uani . . . . .
O4 O 0.4834(3) -0.0869(2) 0.20547(17) 0.0521 1.0000 Uani . . . . .
N10 N 0.7511(4) 0.2270(4) 0.2609(2) 0.0635 1.0000 Uani . . . . .
C25 C 0.7393(4) 0.1207(4) 0.3004(2) 0.0510 1.0000 Uani . . . . .
C26 C 0.7194(6) -0.0140(5) 0.3528(3) 0.0759 1.0000 Uani . . . . .
N11 N 0.7506(3) 0.5001(3) 0.0377(2) 0.0503 1.0000 Uani . . . . .
C27 C 0.8562(4) 0.4586(3) 0.0802(2) 0.0395 1.0000 Uani . . . . .
C28 C 0.9896(4) 0.4071(4) 0.1361(3) 0.0516 1.0000 Uani . . . . .
H1 H 0.297(4) 0.852(4) -0.063(3) 0.055(11) 1.0000 Uiso . . . . .
H2 H 0.441(4) 0.178(4) 0.206(2) 0.045(10) 1.0000 Uiso . . . . .
H3 H 0.710(5) 0.630(4) 0.354(3) 0.058(15) 1.0000 Uiso . . . . .
H11 H 0.4753 0.7738 0.1081 0.0439 1.0000 Uiso . . . . .
H12 H 0.5024 0.6747 0.0474 0.0439 1.0000 Uiso . . . . .
H41 H -0.1359 0.7468 0.1343 0.0461 1.0000 Uiso . . . . .
H51 H -0.3116 0.8672 0.0157 0.0495 1.0000 Uiso . . . . .
H61 H -0.2380 0.9696 -0.1261 0.0481 1.0000 Uiso . . . . .
H71 H 0.0173 0.9595 -0.1561 0.0426 1.0000 Uiso . . . . .
H91 H 0.5412 0.4065 0.1433 0.0373 1.0000 Uiso . . . . .
H92 H 0.3850 0.4816 0.0888 0.0373 1.0000 Uiso . . . . .
H121 H 0.0548 0.3624 0.3932 0.0494 1.0000 Uiso . . . . .
H131 H -0.0038 0.1412 0.4583 0.0626 1.0000 Uiso . . . . .
H141 H 0.1089 -0.0483 0.4165 0.0668 1.0000 Uiso . . . . .
H151 H 0.2906 -0.0277 0.3089 0.0571 1.0000 Uiso . . . . .
H171 H 0.6500 0.6110 0.1949 0.0545 1.0000 Uiso . . . . .
H172 H 0.6213 0.4606 0.2518 0.0545 1.0000 Uiso . . . . .
H201 H 0.1814 0.6809 0.4445 0.0666 1.0000 Uiso . . . . .
H211 H 0.2532 0.7256 0.5738 0.0780 1.0000 Uiso . . . . .
H221 H 0.4971 0.7381 0.6030 0.0880 1.0000 Uiso . . . . .
H231 H 0.6874 0.6988 0.5079 0.0759 1.0000 Uiso . . . . .
H261 H 0.7364 -0.0254 0.4158 0.0867 1.0000 Uiso . . . . .
H262 H 0.7911 -0.0842 0.3365 0.0867 1.0000 Uiso . . . . .
H263 H 0.6169 -0.0251 0.3423 0.0867 1.0000 Uiso . . . . .
H281 H 1.0751 0.4360 0.1020 0.0616 1.0000 Uiso . . . . .
H282 H 0.9794 0.4443 0.1859 0.0616 1.0000 Uiso . . . . .
H283 H 1.0059 0.3055 0.1588 0.0616 1.0000 Uiso . . . . .

loop_
_atom_site_aniso_label
_atom_site_aniso_U_11
_atom_site_aniso_U_22
_atom_site_aniso_U_33
_atom_site_aniso_U_23
_atom_site_aniso_U_13
_atom_site_aniso_U_12
Cu1 0.0522(3) 0.0387(2) 0.0324(2) -0.01713(17) 0.00041(16) -0.00165(18)
N1 0.0400(14) 0.0283(12) 0.0351(13) -0.0124(10) -0.0055(11) -0.0041(11)
C1 0.0370(17) 0.0261(14) 0.0467(18) -0.0106(13) 0.0005(14) -0.0094(12)
C2 0.0355(16) 0.0216(13) 0.0362(15) -0.0095(12) 0.0033(12) -0.0081(11)
N2 0.0378(14) 0.0277(12) 0.0345(13) -0.0117(10) 0.0040(11) -0.0085(10)
C3 0.0354(16) 0.0230(13) 0.0350(15) -0.0109(12) 0.0036(12) -0.0066(12)
C4 0.0415(18) 0.0327(16) 0.0409(17) -0.0129(13) 0.0095(14) -0.0132(13)
C5 0.0328(17) 0.0378(17) 0.0532(19) -0.0206(15) 0.0031(14) -0.0064(13)
C6 0.0410(18) 0.0334(16) 0.0458(18) -0.0144(14) -0.0041(14) -0.0018(14)
C7 0.0447(18) 0.0283(15) 0.0336(15) -0.0094(12) 0.0030(13) -0.0050(13)
C8 0.0364(16) 0.0239(14) 0.0335(15) -0.0109(12) 0.0038(12) -0.0068(12)
N3 0.0340(14) 0.0246(12) 0.0333(13) -0.0076(10) 0.0058(11) -0.0078(10)
C9 0.0358(16) 0.0282(14) 0.0293(14) -0.0110(12) 0.0002(12) -0.0073(12)
C10 0.0319(15) 0.0306(14) 0.0296(14) -0.0107(12) -0.0026(12) -0.0041(12)
N4 0.0342(13) 0.0365(14) 0.0289(12) -0.0115(11) 0.0011(10) -0.0062(11)
C11 0.0327(16) 0.0383(16) 0.0314(15) -0.0053(13) -0.0016(12) -0.0016(13)
C12 0.0384(18) 0.053(2) 0.0322(16) -0.0028(15) 0.0025(13) 0.0015(15)
C13 0.044(2) 0.063(2) 0.049(2) 0.0029(18) 0.0145(17) -0.0027(18)
C14 0.055(2) 0.043(2) 0.069(3) 0.0073(19) 0.017(2) -0.0018(18)
C15 0.050(2) 0.0363(18) 0.057(2) -0.0020(16) 0.0118(17) -0.0020(16)
C16 0.0335(16) 0.0369(16) 0.0343(15) -0.0011(13) 0.0043(13) -0.0032(13)
N5 0.0375(14) 0.0286(13) 0.0384(14) -0.0085(11) 0.0069(12) -0.0039(11)
C17 0.0472(19) 0.0404(18) 0.0486(19) -0.0215(15) -0.0141(15) -0.0050(15)
C18 0.065(2) 0.0259(15) 0.0412(18) -0.0127(13) -0.0177(16) -0.0018(15)
N6 0.073(2) 0.0253(13) 0.0337(14) -0.0102(11) -0.0088(13) -0.0058(13)
C19 0.086(3) 0.0243(15) 0.0310(16) -0.0101(13) -0.0169(17) 0.0025(16)
C20 0.096(3) 0.0333(18) 0.0375(18) -0.0118(15) -0.0191(19) 0.0107(18)
C21 0.114(4) 0.043(2) 0.0380(19) -0.0157(16) -0.023(2) 0.022(2)
C22 0.127(4) 0.050(2) 0.043(2) -0.0218(18) -0.044(3) 0.021(2)
C23 0.108(3) 0.0372(19) 0.044(2) -0.0133(16) -0.036(2) 0.004(2)
C24 0.091(3) 0.0249(15) 0.0369(18) -0.0071(13) -0.0262(19) 0.0023(17)
N7 0.074(3) 0.0316(15) 0.0463(17) -0.0121(12) -0.0258(17) -0.0040(15)
N8 0.052(4) 0.051(3) 0.034(3) -0.012(3) 0.000(4) 0.002(3)
O1 0.047(4) 0.062(5) 0.070(4) -0.014(3) 0.010(3) 0.000(3)
O2 0.085(4) 0.083(3) 0.082(4) -0.051(3) -0.014(3) 0.024(3)
O11 0.024(5) 0.176(14) 0.074(7) -0.085(8) 0.013(5) -0.025(5)
N18 0.041(10) 0.080(16) 0.040(7) -0.022(10) 0.004(7) -0.007(6)
O12 0.046(5) 0.130(9) 0.092(7) -0.065(7) 0.025(4) -0.020(5)
N9 0.0475(17) 0.0401(16) 0.0501(17) -0.0159(13) 0.0090(14) -0.0124(13)
O3 0.0501(14) 0.0298(11) 0.0514(13) -0.0153(10) 0.0197(11) -0.0121(10)
O4 0.0568(15) 0.0401(13) 0.0568(15) -0.0089(11) 0.0104(12) -0.0148(12)
N10 0.060(2) 0.058(2) 0.068(2) -0.0179(19) -0.0106(17) -0.0040(17)
C25 0.056(2) 0.048(2) 0.0456(19) -0.0172(17) -0.0120(17) 0.0044(17)
C26 0.100(4) 0.055(2) 0.062(3) -0.008(2) -0.012(2) -0.005(2)
N11 0.0490(18) 0.0540(18) 0.0501(17) -0.0199(14) -0.0062(15) -0.0088(14)
C27 0.0411(18) 0.0399(17) 0.0420(17) -0.0164(14) 0.0006(15) -0.0123(14)
C28 0.044(2) 0.053(2) 0.057(2) -0.0131(17) -0.0095(17) -0.0143(16)

loop_
_atom_type_symbol
_atom_type_scat_dispersion_real
_atom_type_scat_dispersion_imag
_atom_type_scat_Cromer_Mann_a1
_atom_type_scat_Cromer_Mann_b1
_atom_type_scat_Cromer_Mann_a2
_atom_type_scat_Cromer_Mann_b2
_atom_type_scat_Cromer_Mann_a3
_atom_type_scat_Cromer_Mann_b3
_atom_type_scat_Cromer_Mann_a4
_atom_type_scat_Cromer_Mann_b4
_atom_type_scat_Cromer_Mann_c
_atom_type_scat_source
'C ' 0.0033 0.0016 2.3100 20.8439 1.0200 10.2075 1.5886 0.5687 0.8650 51.6512 0.2156 International_Tables_Vol_IV_Table_2.2B
'H ' 0.0000 0.0000 0.4930 10.5109 0.3229 26.1257 0.1402 3.1424 0.0408 57.7998 0.0030 International_Tables_Vol_IV_Table_2.2B
'N ' 0.0061 0.0033 12.2126 0.0057 3.1322 9.8933 2.0125 28.9975 1.1663 0.5826 -11.5290 International_Tables_Vol_IV_Table_2.2B
'Cu ' 0.3201 1.2651 13.3380 3.5828 7.1676 0.2470 5.6158 11.3966 1.6735 64.8126 1.1910 International_Tables_Vol_IV_Table_2.2B
'O ' 0.0106 0.0060 3.0485 13.2771 2.2868 5.7011 1.5463 0.3239 0.8670 32.9089 0.2508 International_Tables_Vol_IV_Table_2.2B

loop_
_geom_angle_atom_site_label_1
_geom_angle_atom_site_label_2
_geom_angle_atom_site_label_3
_geom_angle
_geom_angle_publ_flag
N1 Cu1 N2 80.35(10) yes
N1 Cu1 N4 80.12(9) yes
N2 Cu1 N4 109.57(9) yes
N1 Cu1 N6 81.43(11) yes
N2 Cu1 N6 140.40(11) yes
N4 Cu1 N6 101.46(10) yes
N1 Cu1 N8 175.2(2) yes
N2 Cu1 N8 94.8(2) yes
N4 Cu1 N8 101.7(2) yes
N6 Cu1 N8 102.5(3) yes
N1 Cu1 O11 162.1(4) yes
N2 Cu1 O11 100.5(5) yes
N4 Cu1 O11 115.8(5) yes
N6 Cu1 O11 87.0(3) yes
Cu1 N1 C1 105.08(18) yes
Cu1 N1 C9 107.50(18) yes
C1 N1 C9 110.9(2) yes
Cu1 N1 C17 110.9(2) yes
C1 N1 C17 110.6(2) yes
C9 N1 C17 111.6(2) yes
N1 C1 C2 107.0(2) yes
N1 C1 H11 110.098 no
C2 C1 H11 110.098 no
N1 C1 H12 110.098 no
C2 C1 H12 110.098 no
H11 C1 H12 109.467 no
C1 C2 N2 121.6(3) yes
C1 C2 N3 124.7(3) yes
N2 C2 N3 113.7(3) yes
Cu1 N2 C2 111.7(2) yes
Cu1 N2 C3 142.6(2) yes
C2 N2 C3 105.3(2) yes
N2 C3 C4 132.0(3) yes
N2 C3 C8 108.0(3) yes
C4 C3 C8 120.0(3) yes
C3 C4 C5 117.0(3) yes
C3 C4 H41 121.513 no
C5 C4 H41 121.513 no
C4 C5 C6 122.3(3) yes
C4 C5 H51 118.843 no
C6 C5 H51 118.843 no
C5 C6 C7 121.5(3) yes
C5 C6 H61 119.253 no
C7 C6 H61 119.253 no
C6 C7 C8 116.3(3) yes
C6 C7 H71 121.871 no
C8 C7 H71 121.871 no
C3 C8 C7 123.0(3) yes
C3 C8 N3 106.1(3) yes
C7 C8 N3 130.9(3) yes
C2 N3 C8 106.8(3) yes
C2 N3 H1 125(3) no
C8 N3 H1 128(3) no
N1 C9 C10 109.2(2) yes
N1 C9 H91 109.543 no
C10 C9 H91 109.543 no
N1 C9 H92 109.543 no
C10 C9 H92 109.543 no
H91 C9 H92 109.467 no
C9 C10 N4 122.3(2) yes
C9 C10 N5 124.5(3) yes
N4 C10 N5 113.1(3) yes
Cu1 N4 C10 110.64(19) yes
Cu1 N4 C11 144.1(2) yes
C10 N4 C11 105.3(2) yes
N4 C11 C12 130.7(3) yes
N4 C11 C16 109.2(3) yes
C12 C11 C16 120.1(3) yes
C11 C12 C13 116.7(3) yes
C11 C12 H121 121.666 no
C13 C12 H121 121.666 no
C12 C13 C14 122.3(3) yes
C12 C13 H131 118.844 no
C14 C13 H131 118.844 no
C13 C14 C15 121.8(4) yes
C13 C14 H141 119.112 no
C15 C14 H141 119.112 no
C14 C15 C16 116.2(3) yes
C14 C15 H151 121.921 no
C16 C15 H151 121.921 no
C11 C16 C15 123.0(3) yes
C11 C16 N5 104.7(3) yes
C15 C16 N5 132.3(3) yes
C10 N5 C16 107.7(3) yes
C10 N5 H2 126(2) no
C16 N5 H2 126(2) no
N1 C17 C18 108.3(3) yes
N1 C17 H171 109.767 no
C18 C17 H171 109.767 no
N1 C17 H172 109.767 no
C18 C17 H172 109.767 no
H171 C17 H172 109.467 no
C17 C18 N6 122.9(3) yes
C17 C18 N7 123.5(4) yes
N6 C18 N7 113.4(3) yes
Cu1 N6 C18 113.8(2) yes
Cu1 N6 C19 140.7(3) yes
C18 N6 C19 105.0(3) yes
N6 C19 C20 130.1(4) yes
N6 C19 C24 108.8(3) yes
C20 C19 C24 121.0(3) yes
C19 C20 C21 115.9(4) yes
C19 C20 H201 122.051 no
C21 C20 H201 122.051 no
C20 C21 C22 122.4(4) yes
C20 C21 H211 118.786 no
C22 C21 H211 118.786 no
C21 C22 C23 121.8(3) yes
C21 C22 H221 119.102 no
C23 C22 H221 119.103 no
C22 C23 C24 116.3(4) yes
C22 C23 H231 121.848 no
C24 C23 H231 121.848 no
C19 C24 C23 122.5(4) yes
C19 C24 N7 106.1(3) yes
C23 C24 N7 131.4(4) yes
C18 N7 C24 106.7(4) yes
C18 N7 H3 129(3) no
C24 N7 H3 124(3) no
Cu1 N8 O1 124.1(6) yes
Cu1 N8 O2 122.5(8) yes
O1 N8 O2 112.9(9) yes
Cu1 O11 N18 109.5(11) yes
O11 N18 O12 117.1(15) yes
O3 N9 O4 115.3(3) yes
N10 C25 C26 177.9(5) yes
C25 C26 H261 109.467 no
C25 C26 H262 109.467 no
H261 C26 H262 109.476 no
C25 C26 H263 109.466 no
H261 C26 H263 109.476 no
H262 C26 H263 109.476 no
N11 C27 C28 178.5(4) yes
C27 C28 H281 109.467 no
C27 C28 H282 109.467 no
H281 C28 H282 109.476 no
C27 C28 H283 109.467 no
H281 C28 H283 109.476 no
H282 C28 H283 109.476 no

loop_
_geom_bond_atom_site_label_1
_geom_bond_atom_site_label_2
_geom_bond_distance
_geom_bond_publ_flag
Cu1 N1 2.152(3) yes
Cu1 N2 2.020(2) yes
Cu1 N4 2.133(2) yes
Cu1 N6 2.014(3) yes
Cu1 N8 2.015(9) yes
Cu1 O11 1.837(10) yes
N1 C1 1.488(4) yes
N1 C9 1.493(3) yes
N1 C17 1.486(4) yes
C1 C2 1.494(4) yes
C1 H11 1.000 no
C1 H12 1.000 no
C2 N2 1.321(4) yes
C2 N3 1.333(4) yes
N2 C3 1.400(4) yes
C3 C4 1.392(4) yes
C3 C8 1.405(4) yes
C4 C5 1.389(5) yes
C4 H41 1.000 no
C5 C6 1.392(5) yes
C5 H51 1.000 no
C6 C7 1.382(5) yes
C6 H61 1.000 no
C7 C8 1.389(4) yes
C7 H71 1.000 no
C8 N3 1.388(4) yes
N3 H1 0.86(4) no
C9 C10 1.488(4) yes
C9 H91 1.000 no
C9 H92 1.000 no
C10 N4 1.324(4) yes
C10 N5 1.351(4) yes
N4 C11 1.395(4) yes
C11 C12 1.394(5) yes
C11 C16 1.419(4) yes
C12 C13 1.391(6) yes
C12 H121 1.000 no
C13 C14 1.400(6) yes
C13 H131 1.000 no
C14 C15 1.383(5) yes
C14 H141 1.000 no
C15 C16 1.383(5) yes
C15 H151 1.000 no
C16 N5 1.388(4) yes
N5 H2 0.88(4) no
C17 C18 1.488(5) yes
C17 H171 1.000 no
C17 H172 1.000 no
C18 N6 1.320(5) yes
C18 N7 1.349(4) yes
N6 C19 1.407(4) yes
C19 C20 1.393(6) yes
C19 C24 1.392(6) yes
C20 C21 1.399(5) yes
C20 H201 1.000 no
C21 C22 1.380(7) yes
C21 H211 1.000 no
C22 C23 1.379(7) yes
C22 H221 1.000 no
C23 C24 1.388(5) yes
C23 H231 1.000 no
C24 N7 1.391(5) yes
N7 H3 0.79(4) no
N8 O1 1.318(9) yes
N8 O2 1.217(8) yes
O11 N18 1.361(17) yes
N18 O12 1.21(2) yes
N9 O3 1.272(3) yes
N9 O4 1.214(4) yes
N10 C25 1.128(5) yes
C25 C26 1.451(6) yes
C26 H261 1.000 no
C26 H262 1.000 no
C26 H263 1.000 no
N11 C27 1.135(4) yes
C27 C28 1.453(5) yes
C28 H281 1.000 no
C28 H282 1.000 no
C28 H283 1.000 no

loop_
_geom_hbond_atom_site_label_D
_geom_hbond_atom_site_label_H
_geom_hbond_atom_site_label_A
_geom_hbond_site_symmetry_A
_geom_hbond_distance_DH
_geom_hbond_distance_HA
_geom_hbond_distance_DA
_geom_hbond_angle_DHA
_geom_hbond_publ_flag
N3 H1 O3 2_665 0.86(4) 1.83(4) 2.688(3) 174(4) yes
N5 H2 O3 . 0.88(4) 1.88(4) 2.747(3) 170(3) yes
N7 H3 O1 1_655 0.79(4) 2.37(4) 3.112(9) 158(4) yes
N7 H3 O12 1_655 0.79(4) 1.79(5) 2.561(9) 164(5) yes
